data_7033646
loop_
_publ_author_name
'Li, Xi-Li'
'Zhang, Zhiqiang'
'Zhang, Xue-Li'
'Kang, Jia-Long'
'Wang, Ai-Ling'
'Zhou, Liming'
'Fang, Shaoming'

_publ_section_title
;
 A pair of dinuclear Re(i) enantiomers: synthesis, crystal structures,
 chiroptical and ferroelectric properties.
;
_journal_issue 9
_journal_name_full 'Dalton transactions (Cambridge, England : 2003)'
_journal_page_first 4180
_journal_page_last 4185
_journal_paper_doi 10.1039/c4dt03884c
_journal_volume 44
_journal_year 2015
_chemical_absolute_configuration ad
_chemical_formula_moiety 'C34 H30 Cl2 N4 O6 Re2, 4(C H2 Cl2)'
_chemical_formula_sum 'C38 H38 Cl10 N4 O6 Re2'
_chemical_formula_weight 1373.62
_chemical_name_systematic
; 
 ? 
;
_space_group_IT_number 4
_symmetry_cell_setting monoclinic
_symmetry_space_group_name_Hall 'P 2yb'
_symmetry_space_group_name_H-M 'P 1 21 1'
_atom_sites_solution_hydrogens geom
_atom_sites_solution_primary direct
_atom_sites_solution_secondary difmap
_audit_creation_method SHELXL-97
_audit_update_record
;
2014-12-16 deposited with the CCDC.
2015-01-15 downloaded from the CCDC.
;
_cell_angle_alpha 90.00
_cell_angle_beta 93.659(3)
_cell_angle_gamma 90.00
_cell_formula_units_Z 2
_cell_length_a 11.6986(3)
_cell_length_b 10.4365(3)
_cell_length_c 19.3757(6)
_cell_measurement_reflns_used 5187
_cell_measurement_temperature 298(2)
_cell_measurement_theta_max 26.52
_cell_measurement_theta_min 2.36
_cell_volume 2360.80(12)
_computing_cell_refinement 'SAINT (Bruker, 2002)'
_computing_data_collection 'SMART (Bruker, 2002)'
_computing_data_reduction SAINT
_computing_molecular_graphics 'XP (Bruker, 2002)'
_computing_publication_material 'SHELXL-97 (Bruker, 2002)'
_computing_structure_refinement 'SHELXL-97 (Sheldrick, 1997)'
_computing_structure_solution 'SHELXS-97 (Sheldrick, 1997)'
_diffrn_ambient_temperature 298(2)
_diffrn_measured_fraction_theta_full 0.997
_diffrn_measured_fraction_theta_max 0.997
_diffrn_measurement_device_type 'Bruker APEX area-detector diffractometer'
_diffrn_measurement_method '\f and \w scans'
_diffrn_radiation_monochromator graphite
_diffrn_radiation_source 'fine-focus sealed tube'
_diffrn_radiation_type MoK\a
_diffrn_radiation_wavelength 0.71073
_diffrn_reflns_av_R_equivalents 0.0351
_diffrn_reflns_av_sigmaI/netI 0.0657
_diffrn_reflns_limit_h_max 8
_diffrn_reflns_limit_h_min -13
_diffrn_reflns_limit_k_max 12
_diffrn_reflns_limit_k_min -12
_diffrn_reflns_limit_l_max 23
_diffrn_reflns_limit_l_min -23
_diffrn_reflns_number 9603
_diffrn_reflns_theta_full 25.10
_diffrn_reflns_theta_max 25.10
_diffrn_reflns_theta_min 3.16
_exptl_absorpt_coefficient_mu 5.737
_exptl_absorpt_correction_T_max 0.3651
_exptl_absorpt_correction_T_min 0.2693
_exptl_absorpt_correction_type multi-scan
_exptl_absorpt_process_details 'SADABS (Bruker, 2002)'
_exptl_crystal_density_diffrn 1.932
_exptl_crystal_density_method 'not measured'
_exptl_crystal_description Prism
_exptl_crystal_F_000 1324
_exptl_crystal_size_max 0.31
_exptl_crystal_size_mid 0.26
_exptl_crystal_size_min 0.22
_refine_diff_density_max 1.559
_refine_diff_density_min -1.364
_refine_diff_density_rms 0.174
_refine_ls_abs_structure_details 'Flack H D (1983), Acta Cryst. A39, 876-881'
_refine_ls_abs_structure_Flack 0.002(2)
_refine_ls_extinction_method none
_refine_ls_goodness_of_fit_ref 1.029
_refine_ls_hydrogen_treatment constr
_refine_ls_matrix_type full
_refine_ls_number_parameters 545
_refine_ls_number_reflns 6721
_refine_ls_number_restraints 51
_refine_ls_restrained_S_all 1.029
_refine_ls_R_factor_all 0.0640
_refine_ls_R_factor_gt 0.0522
_refine_ls_shift/su_max 0.001
_refine_ls_shift/su_mean 0.001
_refine_ls_structure_factor_coef Fsqd
_refine_ls_weighting_details 'calc w=1/[\s^2^(Fo^2^)+(0.0851P)^2^+0.0000P] where P=(Fo^2^+2Fc^2^)/3'
_refine_ls_weighting_scheme calc
_refine_ls_wR_factor_gt 0.1281
_refine_ls_wR_factor_ref 0.1355
_reflns_number_gt 5807
_reflns_number_total 6721
_reflns_threshold_expression I>2\s(I)
_cod_data_source_file c4dt03884c2.cif
_cod_data_source_block S-1
_cod_depositor_comments
;
The following automatic conversions were performed:

'_symmetry_cell_setting' value 'Monoclinic' changed to 'monoclinic'
according to
/usr/data/users/saulius/crontab/automatic-downloads/rss-feeds/RSC/lib/dictionaries/cif_core.dic
dictionary named 'cif_core.dic' version 2.4.2 from
2011-04-26.

'_exptl_absorpt_correction_type' value 'Multi-scan'
changed to 'multi-scan' according to
/usr/data/users/saulius/crontab/automatic-downloads/rss-feeds/RSC/lib/dictionaries/cif_core.dic
dictionary named 'cif_core.dic' version 2.4.2 from 2011-04-26.

Automatic conversion script
Id: cif_fix_values 2935 2014-11-11 08:27:57Z andrius 

 Adding full bibliography for 7033645--7033646.cif.
;
_cod_original_sg_symbol_H-M 'P 21'
_cod_database_code 7033646

loop_
_symmetry_equiv_pos_as_xyz
'x, y, z'
'-x, y+1/2, -z'

loop_
_atom_site_label
_atom_site_type_symbol
_atom_site_fract_x
_atom_site_fract_y
_atom_site_fract_z
_atom_site_U_iso_or_equiv
_atom_site_adp_type
_atom_site_occupancy
_atom_site_symmetry_multiplicity
_atom_site_calc_flag
_atom_site_refinement_flags
Re1 Re 0.19783(5) 0.26560(5) 0.71260(3) 0.03192(16) Uani 1 1 d U
Re2 Re 0.75508(5) 0.00521(5) 0.77110(3) 0.03572(17) Uani 1 1 d .
Cl1 Cl 0.2476(6) 0.3358(8) 0.5998(5) 0.116(3) Uani 1 1 d .
Cl2 Cl 0.6948(6) -0.0470(7) 0.8853(4) 0.100(2) Uani 1 1 d .
Cl3 Cl 0.3828(10) 0.4220(9) 0.9197(4) 0.146(4) Uani 1 1 d .
Cl4 Cl 0.4736(12) 0.1702(12) 0.9485(5) 0.180(5) Uani 1 1 d .
Cl5 Cl 0.5796(9) 0.8351(10) 0.5741(5) 0.140(3) Uani 1 1 d .
Cl6 Cl 0.4833(13) 1.0759(12) 0.5392(5) 0.189(6) Uani 1 1 d .
Cl7 Cl 0.4979(6) 0.5349(9) 0.6655(4) 0.115(3) Uani 1 1 d .
Cl8 Cl 0.6423(11) 0.3370(9) 0.6138(6) 0.155(4) Uani 1 1 d .
Cl9 Cl 0.4674(7) 0.7134(8) 0.8123(7) 0.154(4) Uani 1 1 d .
Cl10 Cl 0.2791(11) 0.8608(13) 0.8398(7) 0.197(6) Uani 1 1 d .
O1 O 0.1612(19) 0.168(2) 0.8302(9) 0.071(6) Uani 1 1 d U
O2 O -0.0547(9) 0.3408(12) 0.6856(6) 0.053(3) Uani 1 1 d .
O3 O 0.2343(12) 0.5330(14) 0.7737(8) 0.072(4) Uani 1 1 d .
O4 O 0.7116(11) -0.2721(12) 0.7200(8) 0.063(4) Uani 1 1 d .
O5 O 1.0026(12) -0.0788(15) 0.8063(8) 0.073(4) Uani 1 1 d .
O6 O 0.8039(12) 0.0830(14) 0.6385(7) 0.072(5) Uani 1 1 d U
N1 N 0.1908(11) 0.0727(11) 0.6671(6) 0.033(3) Uani 1 1 d .
N2 N 0.3702(10) 0.1901(12) 0.7293(6) 0.028(3) Uani 1 1 d .
N3 N 0.5897(10) 0.0828(11) 0.7519(6) 0.028(3) Uani 1 1 d .
N4 N 0.7643(9) 0.1992(12) 0.8068(6) 0.027(3) Uani 1 1 d .
C1 C 0.166(3) 0.176(3) 0.8116(13) 0.0455(15) Uani 1 1 d U
C2 C 0.0420(14) 0.3147(16) 0.6959(8) 0.036(4) Uani 1 1 d .
C3 C 0.2199(14) 0.4298(16) 0.7528(10) 0.040(4) Uani 1 1 d .
C4 C 0.7276(15) -0.1649(18) 0.7424(9) 0.046(4) Uani 1 1 d U
C5 C 0.9084(14) -0.0460(15) 0.7935(9) 0.040(4) Uani 1 1 d .
C6 C 0.7941(13) 0.0657(15) 0.6719(8) 0.027(3) Uani 1 1 d U
C7 C 0.4606(12) 0.2568(19) 0.7620(7) 0.038(3) Uani 1 1 d .
H7 H 0.4476 0.3383 0.7793 0.045 Uiso 1 1 calc R
C8 C 0.5678(12) 0.2064(15) 0.7696(7) 0.033(3) Uani 1 1 d .
C9 C 0.4975(11) 0.0239(16) 0.7216(7) 0.035(4) Uani 1 1 d .
H9 H 0.5075 -0.0608 0.7083 0.042 Uiso 1 1 calc R
C10 C 0.3919(13) 0.0742(14) 0.7082(8) 0.033(3) Uani 1 1 d .
C11 C 0.2920(11) 0.0065(16) 0.6730(7) 0.033(3) Uani 1 1 d .
C12 C 0.2984(13) -0.1174(16) 0.6447(9) 0.043(4) Uani 1 1 d .
H12 H 0.3663 -0.1639 0.6487 0.052 Uiso 1 1 calc R
C13 C 0.2023(13) -0.1674(16) 0.6113(9) 0.040(4) Uani 1 1 d .
C14 C 0.1045(13) -0.0984(15) 0.6038(7) 0.035(4) Uani 1 1 d .
C15 C 0.1048(11) 0.0216(15) 0.6344(7) 0.032(3) Uani 1 1 d .
H15 H 0.0370 0.0684 0.6307 0.039 Uiso 1 1 calc R
C16 C 0.0056(13) -0.1588(15) 0.5630(8) 0.039(4) Uani 1 1 d .
H16 H -0.0638 -0.1066 0.5565 0.047 Uiso 1 1 calc R
C17 C 0.0543(16) -0.2164(18) 0.4949(8) 0.055(5) Uani 1 1 d .
H17A H 0.1179 -0.1691 0.4777 0.066 Uiso 1 1 calc R
H17B H -0.0035 -0.2360 0.4583 0.066 Uiso 1 1 calc R
C18 C 0.0903(15) -0.3341(19) 0.5438(9) 0.052(5) Uani 1 1 d .
H18 H 0.0848 -0.4185 0.5217 0.063 Uiso 1 1 calc R
C19 C 0.2072(16) -0.3031(18) 0.5808(10) 0.050(5) Uani 1 1 d .
H19A H 0.2667 -0.3078 0.5483 0.059 Uiso 1 1 calc R
H19B H 0.2247 -0.3648 0.6174 0.059 Uiso 1 1 calc R
C20 C -0.0113(15) -0.2980(17) 0.5874(9) 0.048(4) Uani 1 1 d .
C21 C 0.0061(15) -0.3214(15) 0.6674(8) 0.041(4) Uani 1 1 d .
H21A H -0.0661 -0.3129 0.6879 0.061 Uiso 1 1 calc R
H21B H 0.0591 -0.2595 0.6874 0.061 Uiso 1 1 calc R
H21C H 0.0358 -0.4061 0.6758 0.061 Uiso 1 1 calc R
C22 C -0.1226(15) -0.3539(15) 0.5613(10) 0.055(5) Uani 1 1 d .
H22A H -0.1289 -0.3498 0.5117 0.082 Uiso 1 1 calc R
H22B H -0.1842 -0.3064 0.5795 0.082 Uiso 1 1 calc R
H22C H -0.1267 -0.4417 0.5758 0.082 Uiso 1 1 calc R
C23 C 0.6678(11) 0.2724(18) 0.8039(7) 0.035(3) Uani 1 1 d .
C24 C 0.6640(14) 0.3924(15) 0.8283(8) 0.042(4) Uani 1 1 d .
H24 H 0.5941 0.4352 0.8259 0.050 Uiso 1 1 calc R
C25 C 0.7600(15) 0.4554(16) 0.8571(9) 0.042(4) Uani 1 1 d .
C26 C 0.8634(13) 0.3856(13) 0.8581(6) 0.029(3) Uani 1 1 d .
C27 C 0.8591(12) 0.2546(19) 0.8338(7) 0.040(4) Uani 1 1 d .
H27 H 0.9262 0.2067 0.8373 0.048 Uiso 1 1 calc R
C28 C 0.7671(15) 0.5818(18) 0.8885(10) 0.051(5) Uani 1 1 d .
H28A H 0.7208 0.5828 0.9282 0.062 Uiso 1 1 calc R
H28B H 0.7350 0.6439 0.8555 0.062 Uiso 1 1 calc R
C29 C 0.8850(17) 0.6214(17) 0.9109(10) 0.055(5) Uani 1 1 d .
H29 H 0.8919 0.7081 0.9302 0.066 Uiso 1 1 calc R
C30 C 0.9684(17) 0.5901(17) 0.8546(11) 0.061(5) Uani 1 1 d .
H30A H 1.0419 0.6331 0.8602 0.073 Uiso 1 1 calc R
H30B H 0.9354 0.5958 0.8075 0.073 Uiso 1 1 calc R
C31 C 0.9656(15) 0.4523(16) 0.8876(10) 0.048(4) Uani 1 1 d .
H31 H 1.0372 0.4038 0.8867 0.057 Uiso 1 1 calc R
C32 C 0.9419(15) 0.512(2) 0.9581(9) 0.057(5) Uani 1 1 d .
C33 C 1.053(2) 0.561(2) 0.9960(13) 0.094(9) Uani 1 1 d .
H33A H 1.0407 0.5719 1.0442 0.141 Uiso 1 1 calc R
H33B H 1.0736 0.6415 0.9765 0.141 Uiso 1 1 calc R
H33C H 1.1130 0.4999 0.9909 0.141 Uiso 1 1 calc R
C34 C 0.869(3) 0.441(2) 1.0081(10) 0.093(9) Uani 1 1 d .
H34A H 0.9078 0.3650 1.0241 0.139 Uiso 1 1 calc R
H34B H 0.7966 0.4190 0.9850 0.139 Uiso 1 1 calc R
H34C H 0.8561 0.4959 1.0468 0.139 Uiso 1 1 calc R
C35 C 0.369(3) 0.276(4) 0.9573(15) 0.123(10) Uani 1 1 d U
H35A H 0.3612 0.2891 1.0063 0.148 Uiso 1 1 calc R
H35B H 0.2978 0.2379 0.9385 0.148 Uiso 1 1 calc R
C36 C 0.590(4) 0.967(4) 0.527(2) 0.161(15) Uani 1 1 d U
H36A H 0.5882 0.9436 0.4786 0.194 Uiso 1 1 calc R
H36B H 0.6637 1.0070 0.5390 0.194 Uiso 1 1 calc R
C37 C 0.625(3) 0.487(4) 0.6422(16) 0.125(10) Uani 1 1 d U
H37A H 0.6795 0.4995 0.6816 0.150 Uiso 1 1 calc R
H37B H 0.6477 0.5446 0.6061 0.150 Uiso 1 1 calc R
C38 C 0.386(3) 0.785(5) 0.8712(19) 0.159(14) Uani 1 1 d U
H38A H 0.3594 0.7200 0.9021 0.191 Uiso 1 1 calc R
H38B H 0.4339 0.8441 0.8988 0.191 Uiso 1 1 calc R

loop_
_atom_site_aniso_label
_atom_site_aniso_U_11
_atom_site_aniso_U_22
_atom_site_aniso_U_33
_atom_site_aniso_U_23
_atom_site_aniso_U_13
_atom_site_aniso_U_12
Re1 0.0265(3) 0.0228(3) 0.0455(3) -0.0056(3) -0.0049(2) 0.0010(3)
Re2 0.0249(3) 0.0299(3) 0.0520(4) -0.0101(3) -0.0006(2) 0.0010(3)
Cl1 0.078(5) 0.126(6) 0.142(7) -0.025(5) -0.014(5) -0.021(4)
Cl2 0.095(5) 0.091(5) 0.114(5) 0.000(4) 0.000(4) -0.017(4)
Cl3 0.244(13) 0.106(6) 0.091(5) -0.008(5) 0.047(7) -0.005(7)
Cl4 0.241(14) 0.180(11) 0.123(7) 0.050(8) 0.051(9) 0.063(10)
Cl5 0.174(9) 0.138(8) 0.111(6) -0.002(6) 0.031(6) 0.028(7)
Cl6 0.293(17) 0.168(11) 0.110(7) 0.032(7) 0.035(9) 0.045(11)
Cl7 0.095(5) 0.117(6) 0.134(6) 0.009(5) 0.006(4) -0.029(5)
Cl8 0.203(11) 0.098(6) 0.169(9) -0.001(6) 0.050(8) 0.020(7)
Cl9 0.074(5) 0.104(6) 0.288(13) 0.042(7) 0.035(7) -0.013(4)
Cl10 0.183(12) 0.197(12) 0.217(12) 0.058(10) 0.070(10) 0.094(10)
O1 0.060(6) 0.065(7) 0.087(8) 0.001(5) -0.013(5) -0.009(4)
O2 0.027(6) 0.069(9) 0.063(8) 0.003(7) -0.005(6) 0.015(6)
O3 0.067(9) 0.031(9) 0.116(12) -0.017(8) -0.016(8) -0.004(7)
O4 0.055(8) 0.026(8) 0.109(11) -0.023(7) 0.009(8) -0.007(6)
O5 0.048(8) 0.075(10) 0.092(10) -0.025(8) -0.013(8) 0.020(8)
O6 0.070(9) 0.090(11) 0.051(5) 0.056(8) -0.031(6) -0.051(8)
N1 0.035(7) 0.019(6) 0.043(7) -0.010(6) -0.008(6) -0.001(6)
N2 0.023(6) 0.034(7) 0.026(6) -0.004(5) -0.006(5) 0.001(5)
N3 0.034(7) 0.025(6) 0.027(6) -0.017(5) 0.016(6) -0.008(5)
N4 0.014(5) 0.035(7) 0.031(6) -0.007(5) -0.003(5) -0.006(5)
C1 0.0449(19) 0.0459(18) 0.0457(14) -0.0012(10) 0.0027(11) -0.0001(10)
C2 0.032(9) 0.041(9) 0.035(8) -0.009(7) -0.004(7) 0.013(7)
C3 0.025(8) 0.033(9) 0.065(10) 0.004(8) 0.013(7) 0.005(7)
C4 0.045(5) 0.046(5) 0.047(5) 0.000(2) 0.003(2) 0.001(2)
C5 0.026(8) 0.030(8) 0.062(10) -0.005(8) -0.010(8) 0.007(7)
C6 0.024(4) 0.027(4) 0.031(4) -0.005(2) 0.000(2) -0.001(2)
C7 0.032(8) 0.031(8) 0.048(8) -0.005(9) -0.005(6) -0.019(9)
C8 0.022(7) 0.036(8) 0.039(8) -0.006(7) -0.008(6) 0.016(6)
C9 0.022(7) 0.035(9) 0.049(8) -0.020(8) 0.010(6) -0.009(7)
C10 0.037(9) 0.022(8) 0.042(8) -0.009(7) 0.004(7) 0.006(7)
C11 0.022(7) 0.028(7) 0.051(8) -0.012(8) 0.006(6) -0.010(7)
C12 0.029(8) 0.036(9) 0.064(11) -0.008(8) 0.002(8) 0.002(7)
C13 0.027(8) 0.031(9) 0.061(11) -0.008(8) -0.014(7) -0.005(7)
C14 0.035(8) 0.040(9) 0.027(7) -0.003(7) -0.008(6) -0.017(7)
C15 0.018(6) 0.025(8) 0.053(8) 0.003(8) -0.007(6) 0.005(7)
C16 0.034(8) 0.032(9) 0.048(9) 0.000(7) -0.021(7) -0.001(7)
C17 0.073(12) 0.049(12) 0.040(8) -0.003(9) -0.010(8) -0.021(10)
C18 0.040(10) 0.058(12) 0.060(11) -0.014(10) 0.009(9) -0.002(9)
C19 0.041(10) 0.050(11) 0.058(11) -0.018(9) 0.003(9) 0.012(8)
C20 0.048(10) 0.033(9) 0.060(11) -0.004(8) -0.011(9) 0.004(8)
C21 0.046(10) 0.027(8) 0.047(9) 0.010(7) -0.009(8) -0.008(7)
C22 0.046(10) 0.029(9) 0.087(13) -0.011(9) -0.007(9) -0.013(8)
C23 0.027(7) 0.039(9) 0.036(7) -0.009(8) -0.010(5) 0.000(8)
C24 0.037(9) 0.034(9) 0.053(9) -0.021(8) -0.018(7) 0.014(8)
C25 0.041(9) 0.036(9) 0.049(9) 0.003(8) 0.006(8) 0.012(8)
C26 0.048(9) 0.019(7) 0.020(6) -0.003(6) 0.000(6) -0.004(7)
C27 0.027(7) 0.038(9) 0.055(8) 0.000(9) 0.006(6) 0.008(9)
C28 0.039(10) 0.043(10) 0.071(12) -0.003(9) -0.001(9) 0.004(8)
C29 0.068(13) 0.035(10) 0.062(12) -0.013(9) 0.004(10) 0.010(9)
C30 0.055(12) 0.038(10) 0.090(15) -0.019(10) 0.001(11) -0.018(9)
C31 0.033(8) 0.032(9) 0.078(12) -0.002(8) -0.009(9) -0.001(7)
C32 0.065(11) 0.049(10) 0.052(9) 0.000(10) -0.037(8) -0.029(11)
C33 0.082(16) 0.069(15) 0.12(2) -0.045(14) -0.066(15) 0.005(12)
C34 0.17(3) 0.063(14) 0.040(10) -0.020(10) 0.000(14) -0.013(16)
C35 0.124(10) 0.124(10) 0.123(10) 0.000(2) 0.008(2) 0.000(2)
C36 0.161(16) 0.162(16) 0.161(16) 0.001(2) 0.010(2) 0.000(2)
C37 0.126(11) 0.125(11) 0.124(11) 0.002(5) 0.012(5) 0.000(5)
C38 0.159(14) 0.159(14) 0.159(14) 0.000(2) 0.010(2) 0.001(2)

loop_
_atom_type_symbol
_atom_type_description
_atom_type_scat_dispersion_real
_atom_type_scat_dispersion_imag
_atom_type_scat_source
C C 0.0033 0.0016 'International Tables Vol C Tables 4.2.6.8 and 6.1.1.4'
H H 0.0000 0.0000 'International Tables Vol C Tables 4.2.6.8 and 6.1.1.4'
N N 0.0061 0.0033 'International Tables Vol C Tables 4.2.6.8 and 6.1.1.4'
O O 0.0106 0.0060 'International Tables Vol C Tables 4.2.6.8 and 6.1.1.4'
Cl Cl 0.1484 0.1585 'International Tables Vol C Tables 4.2.6.8 and 6.1.1.4'
Re Re -1.0185 7.2310 'International Tables Vol C Tables 4.2.6.8 and 6.1.1.4'

loop_
_geom_angle_atom_site_label_1
_geom_angle_atom_site_label_2
_geom_angle_atom_site_label_3
_geom_angle
C3 Re1 C2 86.0(7)
C3 Re1 N2 99.6(6)
C2 Re1 N2 174.3(6)
C3 Re1 N1 174.3(6)
C2 Re1 N1 99.7(6)
N2 Re1 N1 74.8(5)
C3 Re1 C1 93.0(9)
C2 Re1 C1 92.8(9)
N2 Re1 C1 85.6(8)
N1 Re1 C1 87.5(8)
C3 Re1 Cl1 93.6(6)
C2 Re1 Cl1 92.8(5)
N2 Re1 Cl1 88.2(4)
N1 Re1 Cl1 85.4(4)
C1 Re1 Cl1 171.6(8)
C4 Re2 C5 86.8(7)
C4 Re2 C6 93.2(7)
C5 Re2 C6 92.1(7)
C4 Re2 N3 99.9(6)
C5 Re2 N3 173.2(6)
C6 Re2 N3 88.5(5)
C4 Re2 N4 172.8(6)
C5 Re2 N4 99.5(6)
C6 Re2 N4 90.1(5)
N3 Re2 N4 73.8(4)
C4 Re2 Cl2 90.2(5)
C5 Re2 Cl2 93.1(6)
C6 Re2 Cl2 174.0(4)
N3 Re2 Cl2 86.0(4)
N4 Re2 Cl2 86.0(3)
C15 N1 C11 118.8(13)
C15 N1 Re1 126.3(10)
C11 N1 Re1 114.8(10)
C10 N2 C7 116.7(14)
C10 N2 Re1 119.1(10)
C7 N2 Re1 124.1(11)
C9 N3 C8 112.6(13)
C9 N3 Re2 127.1(10)
C8 N3 Re2 120.3(9)
C27 N4 C23 116.2(14)
C27 N4 Re2 124.3(11)
C23 N4 Re2 119.5(10)
O2 C2 Re1 177.8(15)
O3 C3 Re1 176.1(17)
O4 C4 Re2 176.0(16)
O5 C5 Re2 178.8(17)
O6 C6 Re2 176(2)
C8 C7 N2 121.8(17)
C8 C7 H7 119.1
N2 C7 H7 119.1
C7 C8 N3 121.7(15)
C7 C8 C23 124.5(15)
N3 C8 C23 113.5(12)
N3 C9 C10 127.2(15)
N3 C9 H9 116.4
C10 C9 H9 116.4
N2 C10 C9 119.5(14)
N2 C10 C11 114.7(13)
C9 C10 C11 125.7(14)
N1 C11 C12 119.9(13)
N1 C11 C10 116.6(14)
C12 C11 C10 123.5(13)
C13 C12 C11 118.2(14)
C13 C12 H12 120.9
C11 C12 H12 120.9
C14 C13 C12 120.9(15)
C14 C13 C19 120.0(14)
C12 C13 C19 119.0(15)
C13 C14 C15 117.1(13)
C13 C14 C16 116.9(14)
C15 C14 C16 125.9(14)
N1 C15 C14 124.9(13)
N1 C15 H15 117.5
C14 C15 H15 117.5
C14 C16 C20 110.2(13)
C14 C16 C17 107.0(13)
C20 C16 C17 87.6(12)
C14 C16 H16 116.2
C20 C16 H16 116.2
C17 C16 H16 116.2
C16 C17 C18 83.8(11)
C16 C17 H17A 114.7
C18 C17 H17A 114.7
C16 C17 H17B 114.7
C18 C17 H17B 114.7
H17A C17 H17B 111.8
C19 C18 C20 112.7(14)
C19 C18 C17 108.0(15)
C20 C18 C17 87.3(13)
C19 C18 H18 115.2
C20 C18 H18 115.2
C17 C18 H18 115.2
C18 C19 C13 108.7(14)
C18 C19 H19A 110.0
C13 C19 H19A 110.0
C18 C19 H19B 110.0
C13 C19 H19B 110.0
H19A C19 H19B 108.3
C22 C20 C16 113.1(15)
C22 C20 C18 113.9(15)
C16 C20 C18 86.8(14)
C22 C20 C21 109.3(15)
C16 C20 C21 115.9(14)
C18 C20 C21 116.5(15)
C20 C21 H21A 109.5
C20 C21 H21B 109.5
H21A C21 H21B 109.5
C20 C21 H21C 109.5
H21A C21 H21C 109.5
H21B C21 H21C 109.5
C20 C22 H22A 109.5
C20 C22 H22B 109.5
H22A C22 H22B 109.5
C20 C22 H22C 109.5
H22A C22 H22C 109.5
H22B C22 H22C 109.5
C24 C23 N4 123.8(13)
C24 C23 C8 123.4(14)
N4 C23 C8 112.8(14)
C23 C24 C25 122.7(14)
C23 C24 H24 118.6
C25 C24 H24 118.6
C24 C25 C26 115.6(14)
C24 C25 C28 128.5(15)
C26 C25 C28 115.8(16)
C25 C26 C27 118.1(14)
C25 C26 C31 115.9(13)
C27 C26 C31 125.9(14)
N4 C27 C26 123.4(14)
N4 C27 H27 118.3
C26 C27 H27 118.3
C25 C28 C29 113.9(16)
C25 C28 H28A 108.8
C29 C28 H28A 108.8
C25 C28 H28B 108.8
C29 C28 H28B 108.8
H28A C28 H28B 107.7
C28 C29 C30 110.7(15)
C28 C29 C32 108.5(16)
C30 C29 C32 89.6(15)
C28 C29 H29 115.1
C30 C29 H29 115.1
C32 C29 H29 115.1
C29 C30 C31 82.9(13)
C29 C30 H30A 114.8
C31 C30 H30A 114.8
C29 C30 H30B 114.8
C31 C30 H30B 114.8
H30A C30 H30B 111.9
C26 C31 C32 110.3(14)
C26 C31 C30 108.3(15)
C32 C31 C30 90.1(13)
C26 C31 H31 115.1
C32 C31 H31 115.1
C30 C31 H31 115.1
C34 C32 C33 110.3(19)
C34 C32 C31 120.7(16)
C33 C32 C31 111.3(17)
C34 C32 C29 118.9(18)
C33 C32 C29 110.2(17)
C31 C32 C29 82.6(12)
C32 C33 H33A 109.5
C32 C33 H33B 109.5
H33A C33 H33B 109.5
C32 C33 H33C 109.5
H33A C33 H33C 109.5
H33B C33 H33C 109.5
C32 C34 H34A 109.5
C32 C34 H34B 109.5
H34A C34 H34B 109.5
C32 C34 H34C 109.5
H34A C34 H34C 109.5
H34B C34 H34C 109.5
Cl4 C35 Cl3 117.2(18)
Cl4 C35 H35A 108.0
Cl3 C35 H35A 108.0
Cl4 C35 H35B 108.0
Cl3 C35 H35B 108.0
H35A C35 H35B 107.2
Cl5 C36 Cl6 113(2)
Cl5 C36 H36A 108.9
Cl6 C36 H36A 108.9
Cl5 C36 H36B 108.9
Cl6 C36 H36B 108.9
H36A C36 H36B 107.8
Cl7 C37 Cl8 120(2)
Cl7 C37 H37A 107.4
Cl8 C37 H37A 107.4
Cl7 C37 H37B 107.4
Cl8 C37 H37B 107.4
H37A C37 H37B 106.9
Cl10 C38 Cl9 115(2)
Cl10 C38 H38A 108.5
Cl9 C38 H38A 108.5
Cl10 C38 H38B 108.5
Cl9 C38 H38B 108.5
H38A C38 H38B 107.5

loop_
_geom_bond_atom_site_label_1
_geom_bond_atom_site_label_2
_geom_bond_distance
Re1 C3 1.893(17)
Re1 C2 1.901(16)
Re1 N2 2.170(12)
Re1 N1 2.197(12)
Re1 C1 2.19(3)
Re1 Cl1 2.410(9)
Re2 C4 1.882(19)
Re2 C5 1.895(16)
Re2 C6 2.101(16)
Re2 N3 2.108(13)
Re2 N4 2.140(12)
Re2 Cl2 2.426(7)
Cl3 C35 1.70(4)
Cl4 C35 1.67(3)
Cl5 C36 1.66(4)
Cl6 C36 1.72(4)
Cl7 C37 1.66(3)
Cl8 C37 1.68(4)
Cl9 C38 1.71(4)
Cl10 C38 1.57(4)
O2 C2 1.169(18)
O3 C3 1.16(2)
O4 C4 1.21(2)
O5 C5 1.17(2)
O6 C6 0.688(15)
N1 C15 1.272(18)
N1 C11 1.369(19)
N2 C10 1.307(18)
N2 C7 1.385(18)
N3 C9 1.343(18)
N3 C8 1.364(18)
N4 C27 1.328(19)
N4 C23 1.362(19)
C7 C8 1.36(2)
C7 H7 0.9300
C8 C23 1.48(2)
C9 C10 1.35(2)
C9 H9 0.9300
C10 C11 1.49(2)
C11 C12 1.41(2)
C12 C13 1.36(2)
C12 H12 0.9300
C13 C14 1.35(2)
C13 C19 1.54(2)
C14 C15 1.39(2)
C14 C16 1.50(2)
C15 H15 0.9300
C16 C20 1.54(2)
C16 C17 1.59(2)
C16 H16 0.9800
C17 C18 1.59(3)
C17 H17A 0.9700
C17 H17B 0.9700
C18 C19 1.54(3)
C18 C20 1.55(2)
C18 H18 0.9800
C19 H19A 0.9700
C19 H19B 0.9700
C20 C22 1.49(2)
C20 C21 1.57(2)
C21 H21A 0.9600
C21 H21B 0.9600
C21 H21C 0.9600
C22 H22A 0.9600
C22 H22B 0.9600
C22 H22C 0.9600
C23 C24 1.34(2)
C24 C25 1.39(2)
C24 H24 0.9300
C25 C26 1.41(2)
C25 C28 1.45(2)
C26 C27 1.45(2)
C26 C31 1.47(2)
C27 H27 0.9300
C28 C29 1.48(3)
C28 H28A 0.9700
C28 H28B 0.9700
C29 C30 1.54(2)
C29 C32 1.58(3)
C29 H29 0.9800
C30 C31 1.57(2)
C30 H30A 0.9700
C30 H30B 0.9700
C31 C32 1.54(3)
C31 H31 0.9800
C32 C34 1.52(3)
C32 C33 1.54(2)
C33 H33A 0.9600
C33 H33B 0.9600
C33 H33C 0.9600
C34 H34A 0.9600
C34 H34B 0.9600
C34 H34C 0.9600
C35 H35A 0.9700
C35 H35B 0.9700
C36 H36A 0.9700
C36 H36B 0.9700
C37 H37A 0.9700
C37 H37B 0.9700
C38 H38A 0.9700
C38 H38B 0.9700
